data_7237100
loop_
_publ_author_name
'Murthy, V. Narayana'
'Nikumbh, Satish P.'
'Tadiparthi, Krishnaji'
'Madhubabu, M. V.'
'Jammula, Subba Rao'
'Rao, L. Vaikunta'
'Raghunadh, Akula'

_publ_section_title
;
 Amberlite-15 promoted an unprecedented aza Michael rearrangement for one
 pot synthesis of dihydroquinazolinone compounds
;
_journal_issue 40
_journal_name_full 'RSC Advances'
_journal_page_first 22331
_journal_paper_doi 10.1039/C8RA03308K
_journal_volume 8
_journal_year 2018
_chemical_formula_moiety 'C23 H27 N2 O4'
_chemical_formula_sum 'C23 H27 N2 O4'
_chemical_formula_weight 395.46
_space_group_IT_number 1
_space_group_name_Hall 'C 1'
_space_group_name_H-M_alt 'C 1'
_atom_sites_solution_hydrogens geom
_audit_creation_method SHELXL-2017/1
_audit_update_record
;
2018-04-20 deposited with the CCDC.
2018-05-25 downloaded from the CCDC.
;
_cell_angle_alpha 90
_cell_angle_beta 123.852(7)
_cell_angle_gamma 90
_cell_formula_units_Z 4
_cell_length_a 21.7483(19)
_cell_length_b 9.2050(7)
_cell_length_c 13.1074(15)
_cell_measurement_reflns_used 6335
_cell_measurement_temperature 296(2)
_cell_measurement_theta_max 56.085
_cell_measurement_theta_min 4.510
_cell_volume 2179.2(4)
_computing_cell_refinement 'APEX2/SAINT (Bruker, 2004)'
_computing_data_collection 'APEX2 (Bruker, 2004)'
_computing_data_reduction 'SAINT/XPREP (Bruker, 2004)'
_computing_molecular_graphics 'ORTEP3 (Farrugia, 1997) and Mercury (Bruno et al., 2002)'
_computing_publication_material 'SHELXL-97 (Sheldrick, 1997)'
_computing_structure_refinement 'SHELXL-97 (Sheldrick, 1997)'
_computing_structure_solution 'SIR92 (Altornare et al., 1993)'
_diffrn_ambient_temperature 296(2)
_diffrn_measured_fraction_theta_full 0.997
_diffrn_measured_fraction_theta_max 0.940
_diffrn_measurement_device_type 'Bruker axs kappa apex2 CCD Diffractometer'
_diffrn_measurement_method '\w and \f scan'
_diffrn_radiation_type MoK\a
_diffrn_radiation_wavelength 0.71073
_diffrn_reflns_av_R_equivalents 0.0207
_diffrn_reflns_av_unetI/netI 0.0347
_diffrn_reflns_Laue_measured_fraction_full 0.997
_diffrn_reflns_Laue_measured_fraction_max 0.940
_diffrn_reflns_limit_h_max 28
_diffrn_reflns_limit_h_min -27
_diffrn_reflns_limit_k_max 12
_diffrn_reflns_limit_k_min -12
_diffrn_reflns_limit_l_max 17
_diffrn_reflns_limit_l_min -17
_diffrn_reflns_number 13371
_diffrn_reflns_point_group_measured_fraction_full 0.895
_diffrn_reflns_point_group_measured_fraction_max 0.794
_diffrn_reflns_theta_full 25.242
_diffrn_reflns_theta_max 28.316
_diffrn_reflns_theta_min 1.871
_exptl_absorpt_coefficient_mu 0.083
_exptl_absorpt_correction_T_max 0.976
_exptl_absorpt_correction_T_min 0.972
_exptl_absorpt_correction_type multi-scan
_exptl_absorpt_process_details 'SADABS (Bruker, 1999)'
_exptl_crystal_density_diffrn 1.205
_exptl_crystal_description block
_exptl_crystal_F_000 844
_exptl_crystal_size_max 0.350
_exptl_crystal_size_mid 0.300
_exptl_crystal_size_min 0.300
_refine_diff_density_max 0.452
_refine_diff_density_min -0.413
_refine_diff_density_rms 0.057
_refine_ls_abs_structure_details
;
 Flack x determined using 2687 quotients [(I+)-(I-)]/[(I+)+(I-)]
 (Parsons, Flack and Wagner, Acta Cryst. B69 (2013) 249-259).
;
_refine_ls_abs_structure_Flack 0.5(3)
_refine_ls_extinction_method none
_refine_ls_goodness_of_fit_ref 1.029
_refine_ls_hydrogen_treatment constr
_refine_ls_matrix_type full
_refine_ls_number_parameters 529
_refine_ls_number_reflns 8631
_refine_ls_number_restraints 3
_refine_ls_restrained_S_all 1.029
_refine_ls_R_factor_all 0.0606
_refine_ls_R_factor_gt 0.0513
_refine_ls_shift/su_max 0.001
_refine_ls_shift/su_mean 0.000
_refine_ls_structure_factor_coef Fsqd
_refine_ls_weighting_details 'w=1/[\s^2^(Fo^2^)+(0.1127P)^2^+0.1757P] where P=(Fo^2^+2Fc^2^)/3'
_refine_ls_weighting_scheme calc
_refine_ls_wR_factor_gt 0.1483
_refine_ls_wR_factor_ref 0.1590
_reflns_Friedel_coverage 0.690
_reflns_Friedel_fraction_full 0.792
_reflns_Friedel_fraction_max 0.649
_reflns_number_gt 7250
_reflns_number_total 8631
_reflns_threshold_expression 'I > 2\s(I)'
_cod_data_source_file c8ra03308k2.cif
_cod_data_source_block shelx
_cod_depositor_comments
;
The following automatic conversions were performed:

data name '__computing_data_collection' was replaced with
'_computing_data_collection'.

Automatic conversion script
Id: cif_correct_tags 6909 2019-04-08 15:41:33Z antanas 
;
_cod_original_sg_symbol_H-M 0
_cod_database_code 7237100
_shelx_shelxl_version_number 2017/1
_shelx_space_group_comment
;
The symmetry employed for this shelxl refinement is uniquely defined
by the following loop, which should always be used as a source of
symmetry information in preference to the above space-group names.
They are only intended as comments.
;
_shelx_estimated_absorpt_t_min 0.972
_shelx_estimated_absorpt_t_max 0.976

loop_
_space_group_symop_operation_xyz
'x, y, z'
'x+1/2, y+1/2, z'

loop_
_atom_site_label
_atom_site_type_symbol
_atom_site_fract_x
_atom_site_fract_y
_atom_site_fract_z
_atom_site_U_iso_or_equiv
_atom_site_adp_type
_atom_site_occupancy
_atom_site_site_symmetry_order
_atom_site_calc_flag
_atom_site_refinement_flags_posn
_atom_site_refinement_flags_adp
C1 C 0.40829(19) 0.4628(3) 0.5984(3) 0.0340(7) Uani 1 1 d . .
C2 C 0.3434(2) 0.5220(4) 0.5797(4) 0.0474(9) Uani 1 1 d . .
H2 H 0.345095 0.609452 0.616721 0.057 Uiso 1 1 calc R U
C3 C 0.2778(2) 0.4509(5) 0.5070(4) 0.0593(11) Uani 1 1 d . .
H3 H 0.234774 0.491352 0.493899 0.071 Uiso 1 1 calc R U
C4 C 0.2741(3) 0.3198(5) 0.4525(5) 0.0651(12) Uani 1 1 d . .
H4 H 0.229125 0.271879 0.403722 0.078 Uiso 1 1 calc R U
C5 C 0.3382(2) 0.2606(4) 0.4713(4) 0.0528(9) Uani 1 1 d . .
H5 H 0.335754 0.172128 0.434995 0.063 Uiso 1 1 calc R U
C6 C 0.40653(18) 0.3308(3) 0.5437(3) 0.0331(6) Uani 1 1 d . .
C7 C 0.47779(18) 0.2704(3) 0.5646(3) 0.0293(6) Uani 1 1 d . .
C8 C 0.52556(18) 0.0731(3) 0.7151(3) 0.0344(6) Uani 1 1 d . .
H8A H 0.493221 0.005303 0.720159 0.041 Uiso 1 1 calc R U
H8B H 0.567323 0.016526 0.729424 0.041 Uiso 1 1 calc R U
C9 C 0.5530(2) 0.1611(4) 0.8137(3) 0.0398(7) Uani 1 1 d . .
H9A H 0.512169 0.216418 0.804385 0.048 Uiso 1 1 calc R U
H9B H 0.586358 0.229740 0.812427 0.048 Uiso 1 1 calc R U
C10 C 0.5925(2) 0.0917(4) 0.9348(3) 0.0427(8) Uani 1 1 d . .
C11 C 0.6515(4) 0.1318(6) 1.1481(4) 0.0747(15) Uani 1 1 d . .
H11A H 0.699290 0.093975 1.171536 0.090 Uiso 1 1 calc R U
H11B H 0.623324 0.053326 1.152692 0.090 Uiso 1 1 calc R U
C12 C 0.6614(6) 0.2508(10) 1.2315(6) 0.128(3) Uani 1 1 d . .
H12A H 0.697359 0.318384 1.239213 0.192 Uiso 1 1 calc R U
H12B H 0.678149 0.211577 1.310775 0.192 Uiso 1 1 calc R U
H12C H 0.615018 0.299834 1.198615 0.192 Uiso 1 1 calc R U
C13 C 0.45128(19) 0.0161(3) 0.4963(3) 0.0327(6) Uani 1 1 d . .
C14 C 0.4310(2) -0.1238(4) 0.5087(3) 0.0434(8) Uani 1 1 d . .
H14 H 0.442291 -0.155409 0.584724 0.052 Uiso 1 1 calc R U
C15 C 0.3944(2) -0.2143(4) 0.4084(4) 0.0497(9) Uani 1 1 d . .
H15 H 0.381270 -0.307253 0.417458 0.060 Uiso 1 1 calc R U
C16 C 0.3767(2) -0.1695(4) 0.2938(4) 0.0461(8) Uani 1 1 d . .
H16 H 0.351694 -0.231649 0.226634 0.055 Uiso 1 1 calc R U
C17 C 0.39650(19) -0.0326(3) 0.2809(3) 0.0367(7) Uani 1 1 d . .
H17 H 0.384787 -0.002445 0.204261 0.044 Uiso 1 1 calc R U
C18 C 0.43400(18) 0.0623(3) 0.3809(3) 0.0311(6) Uani 1 1 d . .
C19 C 0.45827(18) 0.2050(3) 0.3661(3) 0.0314(6) Uani 1 1 d . .
C20 C 0.5166(2) 0.4389(3) 0.4599(4) 0.0423(8) Uani 1 1 d . .
H20A H 0.520295 0.501657 0.522573 0.051 Uiso 1 1 calc R U
H20B H 0.484047 0.485407 0.380883 0.051 Uiso 1 1 calc R U
C21 C 0.5929(3) 0.4200(4) 0.4833(4) 0.0543(10) Uani 1 1 d . .
H21A H 0.588042 0.362028 0.417372 0.065 Uiso 1 1 calc R U
H21B H 0.611319 0.514791 0.480282 0.065 Uiso 1 1 calc R U
C22 C 0.6490(3) 0.3498(6) 0.6031(5) 0.0678(12) Uani 1 1 d . .
H22A H 0.630396 0.256281 0.608309 0.081 Uiso 1 1 calc R U
H22B H 0.656432 0.409837 0.669843 0.081 Uiso 1 1 calc R U
C23 C 0.7232(4) 0.3281(10) 0.6176(8) 0.114(3) Uani 1 1 d . .
H23A H 0.723778 0.234710 0.585574 0.170 Uiso 1 1 calc R U
H23B H 0.762562 0.333231 0.703038 0.170 Uiso 1 1 calc R U
H23C H 0.729732 0.402722 0.573313 0.170 Uiso 1 1 calc R U
C24 C 0.3383(2) 0.7392(5) -0.0287(4) 0.0528(9) Uani 1 1 d . .
H24 H 0.336015 0.827892 -0.064620 0.063 Uiso 1 1 calc R U
C25 C 0.2741(2) 0.6800(5) -0.0479(5) 0.0644(12) Uani 1 1 d . .
H25 H 0.229086 0.727835 -0.097002 0.077 Uiso 1 1 calc R U
C26 C 0.2778(2) 0.5484(5) 0.0070(5) 0.0588(11) Uani 1 1 d . .
H26 H 0.234812 0.507934 -0.006075 0.071 Uiso 1 1 calc R U
C27 C 0.3432(2) 0.4780(4) 0.0796(4) 0.0479(9) Uani 1 1 d . .
H27 H 0.344952 0.390717 0.116780 0.058 Uiso 1 1 calc R U
C28 C 0.40799(19) 0.5369(3) 0.0982(3) 0.0335(6) Uani 1 1 d . .
C29 C 0.40632(18) 0.6689(3) 0.0432(3) 0.0328(6) Uani 1 1 d . .
C30 C 0.47782(18) 0.7296(3) 0.0647(3) 0.0296(6) Uani 1 1 d . .
C31 C 0.5167(2) 0.5605(3) -0.0398(4) 0.0419(8) Uani 1 1 d . .
H31A H 0.484216 0.513630 -0.118713 0.050 Uiso 1 1 calc R U
H31B H 0.520491 0.497985 0.023044 0.050 Uiso 1 1 calc R U
C32 C 0.5932(3) 0.5797(4) -0.0164(4) 0.0555(10) Uani 1 1 d . .
H32A H 0.611648 0.484934 -0.019418 0.067 Uiso 1 1 calc R U
H32B H 0.588226 0.637619 -0.082438 0.067 Uiso 1 1 calc R U
C33 C 0.6493(3) 0.6501(6) 0.1033(5) 0.0672(12) Uani 1 1 d . .
H33A H 0.656540 0.590354 0.170097 0.081 Uiso 1 1 calc R U
H33B H 0.630732 0.743779 0.108244 0.081 Uiso 1 1 calc R U
C34 C 0.7234(4) 0.6712(10) 0.1182(8) 0.114(2) Uani 1 1 d . .
H34A H 0.727707 0.602809 0.067110 0.171 Uiso 1 1 calc R U
H34B H 0.762946 0.655747 0.202465 0.171 Uiso 1 1 calc R U
H34C H 0.726332 0.768198 0.094309 0.171 Uiso 1 1 calc R U
C35 C 0.45834(18) 0.7946(3) -0.1339(3) 0.0316(6) Uani 1 1 d . .
C36 C 0.43411(18) 0.9377(3) -0.1185(3) 0.0312(6) Uani 1 1 d . .
C37 C 0.39657(19) 1.0320(3) -0.2191(3) 0.0361(7) Uani 1 1 d . .
H37 H 0.385109 1.001798 -0.295551 0.043 Uiso 1 1 calc R U
C38 C 0.3765(2) 1.1690(4) -0.2060(4) 0.0461(8) Uani 1 1 d . .
H38 H 0.350901 1.230688 -0.273327 0.055 Uiso 1 1 calc R U
C39 C 0.3946(2) 1.2139(4) -0.0918(4) 0.0497(9) Uani 1 1 d . .
H39 H 0.381852 1.307224 -0.082657 0.060 Uiso 1 1 calc R U
C40 C 0.4311(2) 1.1232(4) 0.0088(3) 0.0437(8) Uani 1 1 d . .
H40 H 0.442194 1.154784 0.084698 0.052 Uiso 1 1 calc R U
C41 C 0.45138(18) 0.9834(3) -0.0037(3) 0.0314(6) Uani 1 1 d . .
C42 C 0.52573(18) 0.9264(3) 0.2152(3) 0.0331(6) Uani 1 1 d . .
H42A H 0.567678 0.982230 0.229485 0.040 Uiso 1 1 calc R U
H42B H 0.493580 0.994836 0.220103 0.040 Uiso 1 1 calc R U
C43 C 0.5529(2) 0.8383(4) 0.3143(3) 0.0384(7) Uani 1 1 d . .
H43A H 0.586156 0.768993 0.313210 0.046 Uiso 1 1 calc R U
H43B H 0.511963 0.783670 0.305022 0.046 Uiso 1 1 calc R U
C44 C 0.5925(2) 0.9079(4) 0.4348(3) 0.0420(8) Uani 1 1 d . .
C45 C 0.6514(4) 0.8675(6) 0.6480(4) 0.0756(15) Uani 1 1 d . .
H45A H 0.622910 0.945554 0.652252 0.091 Uiso 1 1 calc R U
H45B H 0.699044 0.905994 0.671431 0.091 Uiso 1 1 calc R U
C46 C 0.6618(6) 0.7496(9) 0.7320(6) 0.126(3) Uani 1 1 d . .
H46A H 0.615701 0.699563 0.699371 0.189 Uiso 1 1 calc R U
H46B H 0.678204 0.789583 0.810902 0.189 Uiso 1 1 calc R U
H46C H 0.698214 0.682671 0.740473 0.189 Uiso 1 1 calc R U
N1 N 0.48438(15) 0.2983(2) 0.4611(2) 0.0319(6) Uani 1 1 d . .
N2 N 0.48771(15) 0.1153(3) 0.5941(2) 0.0324(6) Uani 1 1 d . .
N3 N 0.48784(15) 0.8839(3) 0.0944(2) 0.0320(5) Uani 1 1 d . .
N4 N 0.48445(15) 0.7013(2) -0.0391(2) 0.0322(6) Uani 1 1 d . .
O1 O 0.47493(15) 0.5298(3) 0.6696(3) 0.0461(6) Uani 1 1 d . .
H1 H 0.471196 0.597902 0.706104 0.069 Uiso 1 1 calc R U
O2 O 0.6123(2) 0.1890(3) 1.0241(3) 0.0626(8) Uani 1 1 d . .
O3 O 0.60655(18) -0.0354(3) 0.9552(3) 0.0573(7) Uani 1 1 d . .
O4 O 0.45682(16) 0.2363(2) 0.2723(2) 0.0419(6) Uani 1 1 d . .
O5 O 0.6126(2) 0.8104(3) 0.5243(3) 0.0629(9) Uani 1 1 d . .
O6 O 0.60673(17) 1.0349(3) 0.4552(3) 0.0561(7) Uani 1 1 d . .
O7 O 0.45672(15) 0.7630(2) -0.2276(2) 0.0416(6) Uani 1 1 d . .
O8 O 0.47496(15) 0.4698(3) 0.1694(3) 0.0460(6) Uani 1 1 d . .
H8 H 0.471275 0.401246 0.205666 0.069 Uiso 1 1 calc R U

loop_
_atom_site_aniso_label
_atom_site_aniso_U_11
_atom_site_aniso_U_22
_atom_site_aniso_U_33
_atom_site_aniso_U_23
_atom_site_aniso_U_13
_atom_site_aniso_U_12
C1 0.0482(18) 0.0293(14) 0.0349(16) 0.0016(12) 0.0297(15) 0.0049(12)
C2 0.059(2) 0.0378(17) 0.061(2) 0.0005(16) 0.043(2) 0.0112(15)
C3 0.051(2) 0.063(2) 0.071(3) 0.005(2) 0.038(2) 0.0185(19)
C4 0.044(2) 0.076(3) 0.068(3) -0.020(2) 0.027(2) -0.003(2)
C5 0.046(2) 0.054(2) 0.057(2) -0.0198(18) 0.0279(18) -0.0034(16)
C6 0.0408(17) 0.0329(14) 0.0311(15) 0.0005(12) 0.0233(14) 0.0059(12)
C7 0.0406(16) 0.0247(13) 0.0280(14) 0.0009(10) 0.0224(13) 0.0033(11)
C8 0.0376(17) 0.0375(16) 0.0352(16) 0.0055(12) 0.0247(14) 0.0040(12)
C9 0.0432(18) 0.0429(17) 0.0360(17) 0.0049(14) 0.0238(15) 0.0020(13)
C10 0.0436(19) 0.050(2) 0.0348(17) 0.0027(14) 0.0223(15) -0.0022(15)
C11 0.098(4) 0.080(3) 0.033(2) 0.006(2) 0.028(2) -0.006(3)
C12 0.194(9) 0.113(5) 0.046(3) -0.001(3) 0.048(4) 0.008(5)
C13 0.0456(18) 0.0289(14) 0.0327(15) -0.0007(11) 0.0275(14) 0.0026(12)
C14 0.066(2) 0.0334(16) 0.0387(18) 0.0041(13) 0.0342(18) -0.0018(15)
C15 0.072(3) 0.0317(16) 0.054(2) -0.0008(15) 0.040(2) -0.0095(16)
C16 0.061(2) 0.0364(17) 0.045(2) -0.0089(14) 0.0321(18) -0.0073(15)
C17 0.0503(19) 0.0339(16) 0.0324(16) -0.0018(12) 0.0270(15) -0.0004(13)
C18 0.0419(16) 0.0277(13) 0.0340(15) 0.0037(11) 0.0276(14) 0.0047(11)
C19 0.0427(17) 0.0286(14) 0.0304(15) 0.0029(11) 0.0250(14) 0.0061(12)
C20 0.069(2) 0.0244(14) 0.050(2) -0.0010(13) 0.0431(19) -0.0015(14)
C21 0.069(3) 0.047(2) 0.063(3) -0.0074(18) 0.047(2) -0.0137(18)
C22 0.067(3) 0.069(3) 0.062(3) -0.018(2) 0.033(2) -0.010(2)
C23 0.054(3) 0.147(7) 0.111(5) -0.026(5) 0.028(3) -0.007(4)
C24 0.044(2) 0.057(2) 0.054(2) 0.0201(18) 0.0256(18) 0.0045(16)
C25 0.040(2) 0.076(3) 0.067(3) 0.020(2) 0.024(2) 0.0034(19)
C26 0.051(2) 0.063(2) 0.070(3) -0.003(2) 0.039(2) -0.0159(19)
C27 0.061(2) 0.0358(17) 0.062(2) -0.0026(16) 0.043(2) -0.0110(15)
C28 0.0465(18) 0.0301(14) 0.0349(16) -0.0022(12) 0.0295(15) -0.0041(12)
C29 0.0385(16) 0.0342(15) 0.0306(15) -0.0013(12) 0.0222(13) -0.0063(12)
C30 0.0401(16) 0.0265(13) 0.0274(14) -0.0011(11) 0.0219(13) -0.0019(11)
C31 0.064(2) 0.0269(14) 0.048(2) -0.0002(13) 0.0399(18) 0.0038(14)
C32 0.069(3) 0.046(2) 0.068(3) 0.0073(18) 0.049(2) 0.0142(18)
C33 0.070(3) 0.067(3) 0.063(3) 0.015(2) 0.036(2) 0.012(2)
C34 0.056(3) 0.149(7) 0.108(5) 0.017(5) 0.028(3) 0.009(4)
C35 0.0414(17) 0.0292(14) 0.0315(15) -0.0043(11) 0.0248(14) -0.0067(12)
C36 0.0425(16) 0.0266(13) 0.0343(15) -0.0032(11) 0.0275(14) -0.0030(11)
C37 0.0460(19) 0.0357(16) 0.0321(16) 0.0011(12) 0.0250(14) 0.0009(13)
C38 0.058(2) 0.0378(17) 0.046(2) 0.0090(15) 0.0311(18) 0.0085(15)
C39 0.073(3) 0.0301(16) 0.054(2) 0.0025(15) 0.040(2) 0.0114(15)
C40 0.067(2) 0.0327(16) 0.0399(18) -0.0045(13) 0.0353(18) 0.0027(15)
C41 0.0437(17) 0.0268(13) 0.0314(15) -0.0006(11) 0.0257(14) -0.0040(11)
C42 0.0369(16) 0.0379(16) 0.0327(15) -0.0059(12) 0.0244(14) -0.0038(12)
C43 0.0418(18) 0.0416(17) 0.0337(17) -0.0044(13) 0.0223(14) -0.0004(13)
C44 0.0418(19) 0.050(2) 0.0310(16) -0.0043(14) 0.0181(14) 0.0028(14)
C45 0.099(4) 0.083(3) 0.031(2) -0.008(2) 0.027(2) 0.008(3)
C46 0.193(9) 0.108(5) 0.045(3) 0.000(3) 0.047(4) -0.005(5)
N1 0.0481(16) 0.0241(11) 0.0354(14) -0.0001(10) 0.0307(13) 0.0008(10)
N2 0.0461(15) 0.0254(11) 0.0307(13) 0.0014(9) 0.0246(12) 0.0028(10)
N3 0.0451(15) 0.0265(12) 0.0290(13) -0.0020(9) 0.0234(12) -0.0034(10)
N4 0.0489(16) 0.0238(11) 0.0366(14) -0.0004(10) 0.0317(13) 0.0001(10)
O1 0.0538(15) 0.0361(12) 0.0585(15) -0.0190(11) 0.0375(13) -0.0043(10)
O2 0.090(2) 0.0542(16) 0.0329(14) 0.0011(11) 0.0275(15) -0.0047(15)
O3 0.0633(18) 0.0501(15) 0.0444(15) 0.0108(12) 0.0213(13) 0.0026(12)
O4 0.0714(17) 0.0314(11) 0.0375(12) 0.0014(9) 0.0394(12) -0.0010(10)
O5 0.092(2) 0.0541(16) 0.0324(14) -0.0028(11) 0.0279(15) 0.0040(15)
O6 0.0610(17) 0.0487(15) 0.0444(15) -0.0120(11) 0.0206(13) -0.0014(12)
O7 0.0720(17) 0.0306(11) 0.0371(12) -0.0027(9) 0.0395(12) 0.0019(10)
O8 0.0523(15) 0.0374(12) 0.0579(15) 0.0186(11) 0.0366(13) 0.0044(10)

loop_
_atom_type_symbol
_atom_type_description
_atom_type_scat_dispersion_real
_atom_type_scat_dispersion_imag
_atom_type_scat_source
C C 0.0033 0.0016 'International Tables Vol C Tables 4.2.6.8 and 6.1.1.4'
N N 0.0061 0.0033 'International Tables Vol C Tables 4.2.6.8 and 6.1.1.4'
O O 0.0106 0.0060 'International Tables Vol C Tables 4.2.6.8 and 6.1.1.4'
H H 0.0000 0.0000 'International Tables Vol C Tables 4.2.6.8 and 6.1.1.4'

loop_
_geom_angle_atom_site_label_1
_geom_angle_atom_site_label_2
_geom_angle_atom_site_label_3
_geom_angle
O1 C1 C6 117.4(3)
O1 C1 C2 121.9(3)
C6 C1 C2 120.7(3)
C3 C2 C1 119.7(3)
C3 C2 H2 120.1
C1 C2 H2 120.1
C2 C3 C4 121.1(4)
C2 C3 H3 119.4
C4 C3 H3 119.4
C3 C4 C5 119.3(4)
C3 C4 H4 120.4
C5 C4 H4 120.4
C4 C5 C6 121.5(4)
C4 C5 H5 119.2
C6 C5 H5 119.2
C1 C6 C5 117.6(3)
C1 C6 C7 119.4(3)
C5 C6 C7 123.0(3)
N2 C7 N1 109.8(2)
N2 C7 C6 112.9(3)
N1 C7 C6 112.6(2)
C9 C8 N2 126.6(3)
C9 C8 H8A 105.7
N2 C8 H8A 105.7
C9 C8 H8B 105.7
N2 C8 H8B 105.7
H8A C8 H8B 106.1
C8 C9 C10 117.1(3)
C8 C9 H9A 108.0
C10 C9 H9A 108.0
C8 C9 H9B 108.0
C10 C9 H9B 108.0
H9A C9 H9B 107.3
O3 C10 O2 122.6(3)
O3 C10 C9 126.0(4)
O2 C10 C9 111.4(3)
O2 C11 C12 108.2(5)
O2 C11 H11A 110.1
C12 C11 H11A 110.1
O2 C11 H11B 110.1
C12 C11 H11B 110.1
H11A C11 H11B 108.4
C11 C12 H12A 109.5
C11 C12 H12B 109.5
H12A C12 H12B 109.5
C11 C12 H12C 109.5
H12A C12 H12C 109.5
H12B C12 H12C 109.5
C14 C13 N2 123.1(3)
C14 C13 C18 119.4(3)
N2 C13 C18 117.5(3)
C15 C14 C13 119.9(3)
C15 C14 H14 120.1
C13 C14 H14 120.1
C14 C15 C16 121.2(3)
C14 C15 H15 119.4
C16 C15 H15 119.4
C17 C16 C15 119.3(3)
C17 C16 H16 120.4
C15 C16 H16 120.4
C16 C17 C18 121.1(3)
C16 C17 H17 119.4
C18 C17 H17 119.4
C17 C18 C13 119.1(3)
C17 C18 C19 120.0(3)
C13 C18 C19 120.9(3)
O4 C19 N1 122.0(3)
O4 C19 C18 121.6(3)
N1 C19 C18 116.4(2)
N1 C20 C21 111.6(3)
N1 C20 H20A 109.3
C21 C20 H20A 109.3
N1 C20 H20B 109.3
C21 C20 H20B 109.3
H20A C20 H20B 108.0
C22 C21 C20 115.0(4)
C22 C21 H21A 108.5
C20 C21 H21A 108.5
C22 C21 H21B 108.5
C20 C21 H21B 108.5
H21A C21 H21B 107.5
C21 C22 C23 112.0(5)
C21 C22 H22A 109.2
C23 C22 H22A 109.2
C21 C22 H22B 109.2
C23 C22 H22B 109.2
H22A C22 H22B 107.9
C22 C23 H23A 109.5
C22 C23 H23B 109.5
H23A C23 H23B 109.5
C22 C23 H23C 109.5
H23A C23 H23C 109.5
H23B C23 H23C 109.5
C25 C24 C29 121.6(4)
C25 C24 H24 119.2
C29 C24 H24 119.2
C24 C25 C26 119.2(4)
C24 C25 H25 120.4
C26 C25 H25 120.4
C27 C26 C25 121.0(4)
C27 C26 H26 119.5
C25 C26 H26 119.5
C26 C27 C28 119.9(3)
C26 C27 H27 120.1
C28 C27 H27 120.1
O8 C28 C27 122.1(3)
O8 C28 C29 117.1(3)
C27 C28 C29 120.7(3)
C24 C29 C28 117.6(3)
C24 C29 C30 123.0(3)
C28 C29 C30 119.4(3)
N3 C30 N4 110.0(2)
N3 C30 C29 113.1(2)
N4 C30 C29 112.3(2)
N4 C31 C32 111.5(3)
N4 C31 H31A 109.3
C32 C31 H31A 109.3
N4 C31 H31B 109.3
C32 C31 H31B 109.3
H31A C31 H31B 108.0
C33 C32 C31 115.0(4)
C33 C32 H32A 108.5
C31 C32 H32A 108.5
C33 C32 H32B 108.5
C31 C32 H32B 108.5
H32A C32 H32B 107.5
C32 C33 C34 112.1(5)
C32 C33 H33A 109.2
C34 C33 H33A 109.2
C32 C33 H33B 109.2
C34 C33 H33B 109.2
H33A C33 H33B 107.9
C33 C34 H34A 109.5
C33 C34 H34B 109.5
H34A C34 H34B 109.5
C33 C34 H34C 109.5
H34A C34 H34C 109.5
H34B C34 H34C 109.5
O7 C35 N4 121.9(3)
O7 C35 C36 121.9(3)
N4 C35 C36 116.2(3)
C37 C36 C41 119.6(3)
C37 C36 C35 119.4(3)
C41 C36 C35 121.0(3)
C38 C37 C36 120.6(3)
C38 C37 H37 119.7
C36 C37 H37 119.7
C37 C38 C39 119.4(3)
C37 C38 H38 120.3
C39 C38 H38 120.3
C38 C39 C40 121.3(3)
C38 C39 H39 119.4
C40 C39 H39 119.4
C39 C40 C41 119.8(3)
C39 C40 H40 120.1
C41 C40 H40 120.1
C40 C41 C36 119.3(3)
C40 C41 N3 123.0(3)
C36 C41 N3 117.6(3)
C43 C42 N3 126.6(3)
C43 C42 H42A 105.7
N3 C42 H42A 105.7
C43 C42 H42B 105.7
N3 C42 H42B 105.7
H42A C42 H42B 106.1
C42 C43 C44 117.0(3)
C42 C43 H43A 108.0
C44 C43 H43A 108.0
C42 C43 H43B 108.0
C44 C43 H43B 108.0
H43A C43 H43B 107.3
O6 C44 O5 122.6(3)
O6 C44 C43 126.3(4)
O5 C44 C43 111.2(3)
O5 C45 C46 108.7(5)
O5 C45 H45A 109.9
C46 C45 H45A 109.9
O5 C45 H45B 109.9
C46 C45 H45B 109.9
H45A C45 H45B 108.3
C45 C46 H46A 109.5
C45 C46 H46B 109.5
H46A C46 H46B 109.5
C45 C46 H46C 109.5
H46A C46 H46C 109.5
H46B C46 H46C 109.5
C19 N1 C7 122.4(2)
C19 N1 C20 120.4(2)
C7 N1 C20 117.1(2)
C8 N2 C13 122.7(2)
C8 N2 C7 119.1(3)
C13 N2 C7 117.9(2)
C42 N3 C41 122.6(2)
C42 N3 C30 119.4(3)
C41 N3 C30 117.8(2)
C35 N4 C30 122.2(2)
C35 N4 C31 120.7(2)
C30 N4 C31 117.0(2)
C1 O1 H1 109.5
C10 O2 C11 116.0(3)
C44 O5 C45 116.1(3)
C28 O8 H8 109.5

loop_
_geom_bond_atom_site_label_1
_geom_bond_atom_site_label_2
_geom_bond_distance
C1 O1 1.359(4)
C1 C6 1.400(4)
C1 C2 1.401(5)
C2 C3 1.362(7)
C2 H2 0.9300
C3 C4 1.382(6)
C3 H3 0.9300
C4 C5 1.384(6)
C4 H4 0.9300
C5 C6 1.398(5)
C5 H5 0.9300
C6 C7 1.521(4)
C7 N2 1.463(4)
C7 N1 1.465(4)
C8 C9 1.351(5)
C8 N2 1.374(4)
C8 H8A 0.9700
C8 H8B 0.9700
C9 C10 1.465(5)
C9 H9A 0.9700
C9 H9B 0.9700
C10 O3 1.201(5)
C10 O2 1.340(5)
C11 O2 1.449(5)
C11 C12 1.476(10)
C11 H11A 0.9700
C11 H11B 0.9700
C12 H12A 0.9600
C12 H12B 0.9600
C12 H12C 0.9600
C13 C14 1.399(4)
C13 N2 1.405(4)
C13 C18 1.406(4)
C14 C15 1.375(5)
C14 H14 0.9300
C15 C16 1.389(5)
C15 H15 0.9300
C16 C17 1.373(5)
C16 H16 0.9300
C17 C18 1.399(4)
C17 H17 0.9300
C18 C19 1.468(4)
C19 O4 1.246(4)
C19 N1 1.350(4)
C20 N1 1.476(4)
C20 C21 1.521(6)
C20 H20A 0.9700
C20 H20B 0.9700
C21 C22 1.495(7)
C21 H21A 0.9700
C21 H21B 0.9700
C22 C23 1.527(9)
C22 H22A 0.9700
C22 H22B 0.9700
C23 H23A 0.9600
C23 H23B 0.9600
C23 H23C 0.9600
C24 C25 1.385(6)
C24 C29 1.393(5)
C24 H24 0.9300
C25 C26 1.388(6)
C25 H25 0.9300
C26 C27 1.356(6)
C26 H26 0.9300
C27 C28 1.398(5)
C27 H27 0.9300
C28 O8 1.364(4)
C28 C29 1.403(4)
C29 C30 1.523(4)
C30 N3 1.457(4)
C30 N4 1.469(4)
C31 N4 1.476(4)
C31 C32 1.524(6)
C31 H31A 0.9700
C31 H31B 0.9700
C32 C33 1.496(7)
C32 H32A 0.9700
C32 H32B 0.9700
C33 C34 1.524(9)
C33 H33A 0.9700
C33 H33B 0.9700
C34 H34A 0.9600
C34 H34B 0.9600
C34 H34C 0.9600
C35 O7 1.244(4)
C35 N4 1.348(4)
C35 C36 1.474(4)
C36 C37 1.400(4)
C36 C41 1.398(4)
C37 C38 1.377(5)
C37 H37 0.9300
C38 C39 1.382(5)
C38 H38 0.9300
C39 C40 1.379(5)
C39 H39 0.9300
C40 C41 1.399(4)
C40 H40 0.9300
C41 N3 1.409(4)
C42 C43 1.356(5)
C42 N3 1.373(4)
C42 H42A 0.9700
C42 H42B 0.9700
C43 C44 1.459(5)
C43 H43A 0.9700
C43 H43B 0.9700
C44 O6 1.201(5)
C44 O5 1.343(5)
C45 O5 1.446(5)
C45 C46 1.471(9)
C45 H45A 0.9700
C45 H45B 0.9700
C46 H46A 0.9600
C46 H46B 0.9600
C46 H46C 0.9600
O1 H1 0.8200
O8 H8 0.8200
